data_7155865
loop_
_publ_author_name
'Li, Xiangdong'
'Zhao, JiDong'
'Xie, Xin'
'Liu, Yuanhong'

_publ_section_title
;
 Synthesis of Functionalized Indolizines via Gold(I)-Catalyzed
 Intramolecular Hydroarylation/aromatization of Pyrrole-Ynes
;
_journal_name_full 'Org. Biomol. Chem.'
_journal_paper_doi 10.1039/C7OB02102J
_journal_year 2017
_chemical_absolute_configuration unk
_chemical_formula_sum 'C31 H25 N O3'
_chemical_formula_weight 459.52
_chemical_name_systematic
; 
 ? 
;
_space_group_crystal_system monoclinic
_space_group_IT_number 4
_space_group_name_Hall 'P 2yb'
_space_group_name_H-M_alt 'P 1 21 1'
_symmetry_space_group_name_Hall 'P 2yb'
_symmetry_space_group_name_H-M 'P 1 21 1'
_atom_sites_solution_hydrogens geom
_audit_creation_method SHELXL-2013
_audit_update_record
;
2017-08-23 deposited with the CCDC.
2017-09-05 downloaded from the CCDC.
;
_cell_angle_alpha 90
_cell_angle_beta 95.213(4)
_cell_angle_gamma 90
_cell_formula_units_Z 4
_cell_length_a 17.427(3)
_cell_length_b 7.3463(11)
_cell_length_c 18.485(3)
_cell_measurement_reflns_used 1550
_cell_measurement_temperature 293(2)
_cell_measurement_theta_max 43.014
_cell_measurement_theta_min 4.425
_cell_volume 2356.7(7)
_computing_cell_refinement 'Bruker SMART'
_computing_data_collection 'Bruker SMART'
_computing_data_reduction 'Bruker SHELXTL'
_computing_molecular_graphics 'Bruker SHELXTL'
_computing_publication_material 'Bruker SHELXTL'
_computing_structure_refinement 'SHELXL-2013 (Sheldrick, 2013)'
_computing_structure_solution 'Bruker SHELXTL'
_diffrn_ambient_temperature 293(2)
_diffrn_measured_fraction_theta_full 0.972
_diffrn_measured_fraction_theta_max 0.999
_diffrn_measurement_device_type 'CCD area detector'
_diffrn_measurement_method 'phi and omega scans'
_diffrn_radiation_type MoK\a
_diffrn_radiation_wavelength 0.71073
_diffrn_reflns_av_R_equivalents 0.0512
_diffrn_reflns_av_unetI/netI 0.0889
_diffrn_reflns_Laue_measured_fraction_full 0.972
_diffrn_reflns_Laue_measured_fraction_max 0.999
_diffrn_reflns_limit_h_max 20
_diffrn_reflns_limit_h_min -19
_diffrn_reflns_limit_k_max 8
_diffrn_reflns_limit_k_min -8
_diffrn_reflns_limit_l_max 21
_diffrn_reflns_limit_l_min -20
_diffrn_reflns_number 13092
_diffrn_reflns_point_group_measured_fraction_full 0.949
_diffrn_reflns_point_group_measured_fraction_max 0.976
_diffrn_reflns_theta_full 25.242
_diffrn_reflns_theta_max 24.998
_diffrn_reflns_theta_min 1.684
_exptl_absorpt_coefficient_mu 0.083
_exptl_absorpt_correction_T_max 0.7456
_exptl_absorpt_correction_T_min 0.6372
_exptl_absorpt_correction_type multi-scan
_exptl_absorpt_process_details sadabs
_exptl_crystal_colour colorless
_exptl_crystal_density_diffrn 1.295
_exptl_crystal_description prismatic
_exptl_crystal_F_000 968
_exptl_crystal_size_max 0.170
_exptl_crystal_size_mid 0.100
_exptl_crystal_size_min 0.050
_refine_diff_density_max 0.665
_refine_diff_density_min -0.356
_refine_diff_density_rms 0.112
_refine_ls_abs_structure_details
; 
 Flack x determined using 1595 quotients [(I+)-(I-)]/[(I+)+(I-)] 
 (Parsons and Flack (2004), Acta Cryst. A60, s61). 
;
_refine_ls_abs_structure_Flack -5.0(10)
_refine_ls_extinction_method none
_refine_ls_goodness_of_fit_ref 1.102
_refine_ls_hydrogen_treatment constr
_refine_ls_matrix_type full
_refine_ls_number_parameters 637
_refine_ls_number_reflns 8095
_refine_ls_number_restraints 1
_refine_ls_restrained_S_all 1.102
_refine_ls_R_factor_all 0.1552
_refine_ls_R_factor_gt 0.1221
_refine_ls_shift/su_max 0.003
_refine_ls_shift/su_mean 0.001
_refine_ls_structure_factor_coef Fsqd
_refine_ls_weighting_details 'w=1/[\s^2^(Fo^2^)+(0.1818P)^2^+0.4412P] where P=(Fo^2^+2Fc^2^)/3'
_refine_ls_weighting_scheme calc
_refine_ls_wR_factor_gt 0.2902
_refine_ls_wR_factor_ref 0.3208
_reflns_Friedel_coverage 0.800
_reflns_Friedel_fraction_full 0.922
_reflns_Friedel_fraction_max 0.949
_reflns_number_gt 5581
_reflns_number_total 8095
_reflns_threshold_expression 'I > 2\s(I)'
_cod_data_source_file c7ob02102j2.cif
_cod_data_source_block cd17353
_cod_original_cell_volume 2356.8(6)
_cod_database_code 7155865
_shelx_space_group_comment
; 
The symmetry employed for this shelxl refinement is uniquely defined 
by the following loop, which should always be used as a source of 
symmetry information in preference to the above space-group names. 
They are only intended as comments. 
;
_shelx_estimated_absorpt_t_min 0.986
_shelx_estimated_absorpt_t_max 0.996
_shelxl_version_number 2013-4

loop_
_space_group_symop_operation_xyz
'x, y, z'
'-x, y+1/2, -z'

loop_
_atom_site_label
_atom_site_type_symbol
_atom_site_fract_x
_atom_site_fract_y
_atom_site_fract_z
_atom_site_U_iso_or_equiv
_atom_site_adp_type
_atom_site_occupancy
_atom_site_site_symmetry_order
_atom_site_calc_flag
_atom_site_refinement_flags_posn
_atom_site_refinement_flags_adp
N1 N 0.7294(4) 0.2875(14) 0.6157(4) 0.041(2) Uani 1 1 d . .
N2 N 0.0986(4) 0.3206(10) 0.2745(3) 0.0239(15) Uani 1 1 d . .
O1 O 0.7732(4) 0.3543(13) 1.0653(3) 0.058(2) Uani 1 1 d . .
O2 O 0.6203(5) 0.3593(15) 1.0635(5) 0.077(3) Uani 1 1 d . .
O3 O 0.5303(4) 0.3068(18) 0.9399(5) 0.085(3) Uani 1 1 d . .
O4 O 0.0539(5) 0.3643(16) -0.1754(4) 0.072(3) Uani 1 1 d . .
O5 O 0.2076(5) 0.3762(16) -0.1678(4) 0.076(3) Uani 1 1 d . .
O6 O 0.2920(4) 0.3470(13) -0.0405(4) 0.059(2) Uani 1 1 d . .
C1 C 0.7665(5) 0.3277(16) 0.9355(5) 0.040(2) Uani 1 1 d . .
H1 H 0.8195 0.3418 0.9354 0.048 Uiso 1 1 calc R U
C2 C 0.7327(5) 0.3379(14) 0.9990(5) 0.037(2) Uani 1 1 d . .
C3 C 0.6540(6) 0.3373(17) 1.0003(5) 0.048(3) Uani 1 1 d . .
C4 C 0.6079(6) 0.307(2) 0.9345(7) 0.060(3) Uani 1 1 d . .
C5 C 0.6412(6) 0.2902(19) 0.8710(6) 0.057(3) Uani 1 1 d . .
H5 H 0.6104 0.2748 0.8276 0.068 Uiso 1 1 calc R U
C6 C 0.7210(6) 0.2960(14) 0.8705(5) 0.041(2) Uani 1 1 d . .
C7 C 0.7540(5) 0.2922(17) 0.8030(5) 0.044(3) Uani 1 1 d . .
C8 C 0.7763(4) 0.2840(16) 0.7432(5) 0.039(3) Uani 1 1 d . .
C9 C 0.7904(5) 0.2738(17) 0.6684(5) 0.043(3) Uani 1 1 d . .
C10 C 0.8560(5) 0.2554(18) 0.6332(5) 0.049(3) Uani 1 1 d . .
H10 H 0.9060 0.2475 0.6552 0.059 Uiso 1 1 calc R U
C11 C 0.8349(5) 0.2508(14) 0.5596(5) 0.037(2) Uani 1 1 d . .
H11 H 0.8688 0.2394 0.5238 0.044 Uiso 1 1 calc R U
C12 C 0.7566(5) 0.2656(14) 0.5472(5) 0.035(2) Uani 1 1 d . .
C13 C 0.7015(5) 0.2729(15) 0.4858(5) 0.039(2) Uani 1 1 d . .
C14 C 0.6248(5) 0.2909(16) 0.4993(5) 0.039(3) Uani 1 1 d . .
H14 H 0.5879 0.2914 0.4596 0.047 Uiso 1 1 calc R U
C15 C 0.5993(5) 0.3084(13) 0.5690(5) 0.031(2) Uani 1 1 d . .
C16 C 0.6529(5) 0.3091(14) 0.6263(5) 0.033(2) Uani 1 1 d . .
H16 H 0.6381 0.3242 0.6730 0.040 Uiso 1 1 calc R U
C17 C 0.5163(5) 0.3244(11) 0.5808(4) 0.0228(17) Uani 1 1 d . .
C18 C 0.4603(5) 0.2410(16) 0.5332(6) 0.043(3) Uani 1 1 d . .
H18 H 0.4746 0.1817 0.4921 0.052 Uiso 1 1 calc R U
C19 C 0.3845(6) 0.246(2) 0.5467(7) 0.061(3) Uani 1 1 d . .
H19 H 0.3478 0.1915 0.5140 0.073 Uiso 1 1 calc R U
C20 C 0.3619(5) 0.3284(14) 0.6064(6) 0.040(2) Uani 1 1 d . .
H20 H 0.3103 0.3277 0.6155 0.048 Uiso 1 1 calc R U
C21 C 0.4157(8) 0.4129(19) 0.6534(7) 0.065(4) Uani 1 1 d . .
H21 H 0.4005 0.4734 0.6939 0.079 Uiso 1 1 calc R U
C22 C 0.4941(6) 0.4084(15) 0.6405(6) 0.047(3) Uani 1 1 d . .
H22 H 0.5307 0.4635 0.6732 0.056 Uiso 1 1 calc R U
C23 C 0.7220(5) 0.2626(16) 0.4108(5) 0.041(2) Uani 1 1 d . .
C24 C 0.7817(5) 0.1523(14) 0.3909(5) 0.037(2) Uani 1 1 d . .
H24 H 0.8117 0.0874 0.4262 0.045 Uiso 1 1 calc R U
C25 C 0.7965(6) 0.1389(18) 0.3175(6) 0.053(3) Uani 1 1 d . .
H25 H 0.8358 0.0636 0.3043 0.063 Uiso 1 1 calc R U
C26 C 0.7536(5) 0.2356(17) 0.2658(5) 0.043(3) Uani 1 1 d . .
H26 H 0.7630 0.2259 0.2173 0.052 Uiso 1 1 calc R U
C27 C 0.6968(5) 0.3463(14) 0.2857(5) 0.036(2) Uani 1 1 d . .
H27 H 0.6681 0.4158 0.2510 0.043 Uiso 1 1 calc R U
C28 C 0.6823(5) 0.3552(17) 0.3555(5) 0.040(3) Uani 1 1 d . .
H28 H 0.6422 0.4300 0.3672 0.048 Uiso 1 1 calc R U
C29 C 0.8554(6) 0.357(2) 1.0677(6) 0.064(4) Uani 1 1 d . .
H29A H 0.8734 0.2422 1.0513 0.095 Uiso 1 1 calc R U
H29B H 0.8767 0.3788 1.1167 0.095 Uiso 1 1 calc R U
H29C H 0.8712 0.4524 1.0368 0.095 Uiso 1 1 calc R U
C30 C 0.5967(9) 0.202(2) 1.0946(7) 0.083(5) Uani 1 1 d . .
H30A H 0.5657 0.1327 1.0590 0.124 Uiso 1 1 calc R U
H30B H 0.5668 0.2319 1.1342 0.124 Uiso 1 1 calc R U
H30C H 0.6409 0.1322 1.1124 0.124 Uiso 1 1 calc R U
C31 C 0.4813(7) 0.238(3) 0.8778(9) 0.090(5) Uani 1 1 d . .
H31A H 0.4751 0.3306 0.8411 0.135 Uiso 1 1 calc R U
H31B H 0.4319 0.2058 0.8929 0.135 Uiso 1 1 calc R U
H31C H 0.5049 0.1327 0.8585 0.135 Uiso 1 1 calc R U
C32 C 0.0555(6) 0.3534(17) -0.0446(5) 0.047(3) Uani 1 1 d . .
H32 H 0.0019 0.3557 -0.0469 0.057 Uiso 1 1 calc R U
C33 C 0.0932(7) 0.3586(16) -0.1074(5) 0.049(3) Uani 1 1 d . .
C34 C 0.1726(6) 0.3546(17) -0.1045(5) 0.045(3) Uani 1 1 d . .
C35 C 0.2163(5) 0.3489(14) -0.0371(5) 0.037(2) Uani 1 1 d . .
C36 C 0.1799(5) 0.3429(16) 0.0249(5) 0.042(2) Uani 1 1 d . .
H36 H 0.2087 0.3375 0.0697 0.050 Uiso 1 1 calc R U
C37 C 0.0992(6) 0.3448(15) 0.0215(5) 0.040(2) Uani 1 1 d . .
C38 C 0.0668(5) 0.3447(17) 0.0903(5) 0.045(3) Uani 1 1 d . .
C39 C 0.0455(4) 0.3439(14) 0.1502(4) 0.031(2) Uani 1 1 d . .
C40 C 0.0343(4) 0.3325(15) 0.2248(4) 0.030(2) Uani 1 1 d . .
C41 C -0.0284(4) 0.3256(15) 0.2636(4) 0.034(2) Uani 1 1 d . .
H41 H -0.0793 0.3289 0.2437 0.041 Uiso 1 1 calc R U
C42 C -0.0057(5) 0.3131(13) 0.3364(4) 0.030(2) Uani 1 1 d . .
H42 H -0.0381 0.3087 0.3736 0.036 Uiso 1 1 calc R U
C43 C 0.0740(4) 0.3081(14) 0.3448(4) 0.030(2) Uani 1 1 d . .
C44 C 0.1325(5) 0.2906(15) 0.4026(5) 0.038(3) Uani 1 1 d . .
C45 C 0.2072(5) 0.2791(18) 0.3882(5) 0.047(3) Uani 1 1 d . .
H45 H 0.2447 0.2617 0.4267 0.056 Uiso 1 1 calc R U
C46 C 0.2311(5) 0.2926(16) 0.3152(5) 0.038(3) Uani 1 1 d . .
C47 C 0.1747(5) 0.3163(14) 0.2611(4) 0.032(2) Uani 1 1 d . .
H47 H 0.1877 0.3300 0.2137 0.038 Uiso 1 1 calc R U
C48 C 0.3115(5) 0.3003(13) 0.2996(5) 0.030(2) Uani 1 1 d . .
C49 C 0.3681(5) 0.3666(17) 0.3491(5) 0.044(3) Uani 1 1 d . .
H49 H 0.3560 0.4013 0.3951 0.053 Uiso 1 1 calc R U
C50 C 0.4435(6) 0.382(2) 0.3309(6) 0.059(3) Uani 1 1 d . .
H50 H 0.4806 0.4314 0.3646 0.070 Uiso 1 1 calc R U
C51 C 0.4641(5) 0.3279(17) 0.2664(5) 0.045(3) Uani 1 1 d . .
H51 H 0.5147 0.3421 0.2551 0.054 Uiso 1 1 calc R U
C52 C 0.4091(5) 0.250(2) 0.2163(5) 0.057(4) Uani 1 1 d . .
H52 H 0.4225 0.2131 0.1709 0.068 Uiso 1 1 calc R U
C53 C 0.3347(6) 0.2280(17) 0.2344(6) 0.048(3) Uani 1 1 d . .
H53 H 0.2993 0.1647 0.2032 0.058 Uiso 1 1 calc R U
C54 C 0.1114(5) 0.2791(16) 0.4786(5) 0.038(3) Uani 1 1 d . .
C55 C 0.0525(5) 0.3781(17) 0.5033(5) 0.042(3) Uani 1 1 d . .
H55 H 0.0226 0.4509 0.4706 0.050 Uiso 1 1 calc R U
C56 C 0.0364(5) 0.374(2) 0.5740(5) 0.061(4) Uani 1 1 d . .
H56 H -0.0041 0.4435 0.5884 0.073 Uiso 1 1 calc R U
C57 C 0.0773(6) 0.2712(19) 0.6230(5) 0.054(3) Uani 1 1 d . .
H57 H 0.0674 0.2727 0.6716 0.064 Uiso 1 1 calc R U
C58 C 0.1345(6) 0.1630(16) 0.5995(5) 0.043(3) Uani 1 1 d . .
H58 H 0.1620 0.0862 0.6324 0.052 Uiso 1 1 calc R U
C59 C 0.1517(6) 0.1660(16) 0.5294(5) 0.042(2) Uani 1 1 d . .
H59 H 0.1907 0.0917 0.5150 0.050 Uiso 1 1 calc R U
C60 C -0.0271(6) 0.358(3) -0.1812(6) 0.077(5) Uani 1 1 d . .
H60A H -0.0436 0.2450 -0.1614 0.115 Uiso 1 1 calc R U
H60B H -0.0464 0.3662 -0.2314 0.115 Uiso 1 1 calc R U
H60C H -0.0465 0.4576 -0.1548 0.115 Uiso 1 1 calc R U
C61 C 0.2328(8) 0.222(2) -0.1979(7) 0.078(4) Uani 1 1 d . .
H61A H 0.2584 0.1467 -0.1606 0.118 Uiso 1 1 calc R U
H61B H 0.2681 0.2520 -0.2329 0.118 Uiso 1 1 calc R U
H61C H 0.1897 0.1566 -0.2213 0.118 Uiso 1 1 calc R U
C62 C 0.3387(5) 0.3290(19) 0.0260(6) 0.054(3) Uani 1 1 d . .
H62A H 0.3231 0.4169 0.0602 0.081 Uiso 1 1 calc R U
H62B H 0.3917 0.3492 0.0179 0.081 Uiso 1 1 calc R U
H62C H 0.3330 0.2086 0.0451 0.081 Uiso 1 1 calc R U

loop_
_atom_site_aniso_label
_atom_site_aniso_U_11
_atom_site_aniso_U_22
_atom_site_aniso_U_33
_atom_site_aniso_U_23
_atom_site_aniso_U_13
_atom_site_aniso_U_12
N1 0.020(4) 0.083(7) 0.021(4) 0.008(4) 0.004(3) 0.001(4)
N2 0.020(3) 0.029(4) 0.024(3) -0.001(3) 0.007(3) -0.007(3)
O1 0.058(5) 0.094(7) 0.023(3) -0.010(4) 0.011(3) -0.007(5)
O2 0.076(6) 0.098(8) 0.063(6) -0.030(6) 0.042(5) -0.009(6)
O3 0.042(4) 0.152(10) 0.063(6) -0.007(7) 0.020(4) 0.006(6)
O4 0.070(5) 0.125(9) 0.019(4) 0.006(5) -0.003(3) 0.001(6)
O5 0.084(6) 0.124(9) 0.022(4) 0.001(5) 0.019(4) 0.010(6)
O6 0.045(4) 0.100(7) 0.033(4) -0.007(4) 0.012(3) -0.012(5)
C1 0.027(4) 0.065(7) 0.028(5) 0.008(5) 0.003(3) 0.000(5)
C2 0.045(5) 0.040(6) 0.027(5) -0.009(4) 0.007(4) 0.005(5)
C3 0.054(6) 0.057(7) 0.037(6) 0.001(5) 0.021(5) 0.006(6)
C4 0.042(6) 0.086(10) 0.055(7) -0.010(7) 0.017(5) -0.009(7)
C5 0.056(7) 0.081(9) 0.034(6) -0.002(6) -0.001(5) -0.010(6)
C6 0.047(6) 0.042(6) 0.034(5) 0.000(5) 0.006(4) 0.017(5)
C7 0.024(4) 0.081(9) 0.026(5) 0.007(5) -0.005(4) -0.002(5)
C8 0.010(4) 0.069(8) 0.036(6) 0.005(5) -0.009(3) -0.003(4)
C9 0.027(5) 0.081(8) 0.023(5) 0.002(5) 0.009(4) -0.009(5)
C10 0.024(5) 0.090(9) 0.030(5) 0.002(6) -0.016(4) 0.003(5)
C11 0.028(5) 0.038(5) 0.047(6) 0.005(5) 0.012(4) -0.010(4)
C12 0.034(5) 0.040(6) 0.034(5) 0.003(5) 0.012(4) -0.002(4)
C13 0.022(4) 0.060(7) 0.037(5) -0.005(5) 0.006(4) 0.003(5)
C14 0.021(4) 0.067(7) 0.028(5) 0.002(5) -0.005(3) -0.005(5)
C15 0.038(5) 0.024(5) 0.031(5) -0.001(4) 0.008(4) 0.005(4)
C16 0.024(4) 0.050(6) 0.026(4) -0.002(4) 0.007(3) -0.001(4)
C17 0.033(4) 0.011(4) 0.025(4) 0.003(3) 0.007(3) 0.008(4)
C18 0.036(5) 0.048(6) 0.046(6) 0.013(5) 0.006(4) 0.000(5)
C19 0.032(6) 0.092(10) 0.060(8) 0.018(7) 0.009(5) -0.012(6)
C20 0.030(5) 0.025(5) 0.066(7) 0.008(5) 0.008(5) 0.006(4)
C21 0.073(9) 0.062(8) 0.067(8) 0.003(7) 0.035(7) 0.015(7)
C22 0.046(6) 0.041(6) 0.055(7) -0.008(5) 0.011(5) -0.002(5)
C23 0.032(5) 0.064(7) 0.026(5) -0.002(5) 0.002(4) -0.007(5)
C24 0.034(5) 0.043(6) 0.037(6) 0.002(5) 0.008(4) 0.003(4)
C25 0.044(6) 0.071(8) 0.044(7) -0.014(6) 0.013(5) -0.001(6)
C26 0.037(5) 0.076(8) 0.021(5) -0.009(5) 0.016(4) -0.012(5)
C27 0.036(5) 0.044(6) 0.028(5) -0.007(5) 0.005(4) -0.008(5)
C28 0.026(4) 0.068(8) 0.026(5) 0.010(5) 0.005(3) -0.002(5)
C29 0.050(6) 0.101(11) 0.039(6) -0.024(7) 0.002(5) -0.010(7)
C30 0.100(11) 0.106(13) 0.046(8) 0.001(8) 0.030(7) -0.012(10)
C31 0.045(7) 0.135(15) 0.091(11) -0.031(11) 0.011(7) -0.006(9)
C32 0.044(6) 0.066(8) 0.033(5) -0.009(6) 0.006(4) 0.010(6)
C33 0.072(7) 0.052(7) 0.023(5) 0.008(5) 0.005(4) -0.006(6)
C34 0.046(6) 0.058(7) 0.031(5) -0.002(5) 0.007(4) -0.001(6)
C35 0.041(5) 0.039(6) 0.033(5) -0.005(5) 0.006(4) -0.015(5)
C36 0.039(5) 0.068(7) 0.018(4) 0.000(5) 0.005(4) 0.006(5)
C37 0.049(6) 0.047(6) 0.024(5) -0.003(5) 0.008(4) -0.006(5)
C38 0.032(5) 0.068(8) 0.034(5) 0.014(6) -0.005(4) -0.009(5)
C39 0.018(4) 0.053(6) 0.023(4) 0.005(4) 0.002(3) 0.000(4)
C40 0.020(4) 0.050(6) 0.021(4) 0.001(4) 0.001(3) 0.008(4)
C41 0.015(4) 0.062(7) 0.027(4) -0.008(5) 0.003(3) 0.005(4)
C42 0.035(4) 0.040(5) 0.016(4) 0.006(4) 0.010(3) 0.011(4)
C43 0.021(4) 0.050(6) 0.019(4) 0.002(4) 0.003(3) -0.005(4)
C44 0.035(5) 0.062(7) 0.019(4) 0.002(5) 0.016(4) 0.005(5)
C45 0.028(5) 0.087(9) 0.026(5) -0.001(5) 0.002(4) 0.007(5)
C46 0.026(4) 0.068(8) 0.021(4) 0.000(5) -0.001(3) -0.003(5)
C47 0.032(4) 0.046(6) 0.020(4) -0.006(4) 0.018(3) -0.007(4)
C48 0.027(4) 0.035(5) 0.030(5) 0.000(4) 0.009(3) 0.009(4)
C49 0.015(4) 0.082(9) 0.036(5) -0.017(6) -0.002(3) 0.006(5)
C50 0.030(5) 0.093(10) 0.052(7) -0.006(7) -0.001(5) -0.006(6)
C51 0.020(4) 0.069(7) 0.048(6) 0.005(6) 0.015(4) 0.004(5)
C52 0.024(5) 0.118(11) 0.030(6) 0.006(6) 0.010(4) 0.006(6)
C53 0.036(5) 0.067(8) 0.039(6) 0.002(5) -0.004(4) -0.009(5)
C54 0.017(4) 0.070(8) 0.027(5) 0.000(5) -0.003(3) -0.003(5)
C55 0.014(4) 0.074(8) 0.038(5) -0.001(5) 0.001(4) -0.004(5)
C56 0.021(5) 0.139(13) 0.025(5) -0.025(7) 0.012(4) 0.005(6)
C57 0.048(6) 0.097(10) 0.017(5) -0.013(6) 0.013(4) -0.008(6)
C58 0.045(6) 0.063(7) 0.022(5) 0.012(5) 0.007(4) 0.005(5)
C59 0.035(5) 0.056(7) 0.035(6) -0.004(5) 0.003(4) 0.008(5)
C60 0.049(7) 0.150(15) 0.026(5) 0.001(8) -0.023(5) -0.002(9)
C61 0.086(10) 0.099(12) 0.052(8) -0.010(8) 0.016(7) 0.015(9)
C62 0.035(5) 0.074(8) 0.052(6) 0.005(6) 0.003(4) -0.015(6)

loop_
_atom_type_symbol
_atom_type_description
_atom_type_scat_dispersion_real
_atom_type_scat_dispersion_imag
_atom_type_scat_source
C C 0.0033 0.0016 'International Tables Vol C Tables 4.2.6.8 and 6.1.1.4'
H H 0.0000 0.0000 'International Tables Vol C Tables 4.2.6.8 and 6.1.1.4'
N N 0.0061 0.0033 'International Tables Vol C Tables 4.2.6.8 and 6.1.1.4'
O O 0.0106 0.0060 'International Tables Vol C Tables 4.2.6.8 and 6.1.1.4'

loop_
_geom_angle_atom_site_label_1
_geom_angle_atom_site_label_2
_geom_angle_atom_site_label_3
_geom_angle
C16 N1 C9 127.1(7)
C16 N1 C12 123.7(7)
C9 N1 C12 109.1(7)
C47 N2 C40 128.2(7)
C47 N2 C43 123.1(7)
C40 N2 C43 108.7(6)
C2 O1 C29 117.7(7)
C3 O2 C30 115.4(10)
C4 O3 C31 117.1(9)
C33 O4 C60 118.9(8)
C61 O5 C34 115.9(11)
C35 O6 C62 117.1(7)
C2 C1 C6 119.6(9)
C2 C1 H1 120.2
C6 C1 H1 120.2
C1 C2 O1 123.4(8)
C1 C2 C3 121.7(9)
O1 C2 C3 114.8(8)
O2 C3 C2 121.5(10)
O2 C3 C4 120.1(10)
C2 C3 C4 118.3(9)
C5 C4 O3 124.4(11)
C5 C4 C3 120.3(10)
O3 C4 C3 115.2(9)
C4 C5 C6 120.5(10)
C4 C5 H5 119.8
C6 C5 H5 119.8
C5 C6 C1 119.2(9)
C5 C6 C7 119.3(9)
C1 C6 C7 121.0(9)
C8 C7 C6 174.7(10)
C7 C8 C9 171.2(8)
C10 C9 N1 107.1(8)
C10 C9 C8 133.5(8)
N1 C9 C8 119.4(7)
C9 C10 C11 108.2(8)
C9 C10 H10 125.9
C11 C10 H10 125.9
C12 C11 C10 109.7(8)
C12 C11 H11 125.2
C10 C11 H11 125.2
C11 C12 N1 105.7(8)
C11 C12 C13 136.9(9)
N1 C12 C13 117.2(8)
C14 C13 C12 116.9(8)
C14 C13 C23 119.8(8)
C12 C13 C23 123.3(8)
C13 C14 C15 124.2(8)
C13 C14 H14 117.9
C15 C14 H14 117.9
C16 C15 C14 117.9(8)
C16 C15 C17 119.9(8)
C14 C15 C17 122.3(8)
C15 C16 N1 119.9(8)
C15 C16 H16 120.0
N1 C16 H16 120.0
C22 C17 C18 118.7(9)
C22 C17 C15 120.7(8)
C18 C17 C15 120.5(8)
C19 C18 C17 120.4(11)
C19 C18 H18 119.8
C17 C18 H18 119.8
C20 C19 C18 121.3(11)
C20 C19 H19 119.3
C18 C19 H19 119.3
C19 C20 C21 119.3(10)
C19 C20 H20 120.4
C21 C20 H20 120.4
C20 C21 C22 120.1(11)
C20 C21 H21 119.9
C22 C21 H21 119.9
C17 C22 C21 120.1(11)
C17 C22 H22 119.9
C21 C22 H22 119.9
C28 C23 C24 115.6(9)
C28 C23 C13 122.2(9)
C24 C23 C13 122.1(9)
C23 C24 C25 120.1(9)
C23 C24 H24 119.9
C25 C24 H24 119.9
C26 C25 C24 120.2(10)
C26 C25 H25 119.9
C24 C25 H25 119.9
C27 C26 C25 119.4(9)
C27 C26 H26 120.3
C25 C26 H26 120.3
C28 C27 C26 119.7(10)
C28 C27 H27 120.1
C26 C27 H27 120.1
C27 C28 C23 124.8(10)
C27 C28 H28 117.6
C23 C28 H28 117.6
O1 C29 H29A 109.5
O1 C29 H29B 109.5
H29A C29 H29B 109.5
O1 C29 H29C 109.5
H29A C29 H29C 109.5
H29B C29 H29C 109.5
O2 C30 H30A 109.5
O2 C30 H30B 109.5
H30A C30 H30B 109.5
O2 C30 H30C 109.5
H30A C30 H30C 109.5
H30B C30 H30C 109.5
O3 C31 H31A 109.5
O3 C31 H31B 109.5
H31A C31 H31B 109.5
O3 C31 H31C 109.5
H31A C31 H31C 109.5
H31B C31 H31C 109.5
C37 C32 C33 118.5(10)
C37 C32 H32 120.8
C33 C32 H32 120.8
O4 C33 C34 116.8(9)
O4 C33 C32 122.0(10)
C34 C33 C32 121.2(9)
O5 C34 C33 119.0(9)
O5 C34 C35 120.9(9)
C33 C34 C35 119.8(8)
O6 C35 C36 125.5(9)
O6 C35 C34 114.9(8)
C36 C35 C34 119.6(9)
C35 C36 C37 120.3(8)
C35 C36 H36 119.8
C37 C36 H36 119.8
C32 C37 C36 120.7(8)
C32 C37 C38 123.6(9)
C36 C37 C38 115.7(8)
C39 C38 C37 174.9(9)
C38 C39 C40 169.5(9)
C41 C40 N2 106.7(7)
C41 C40 C39 134.9(7)
N2 C40 C39 118.5(7)
C40 C41 C42 110.2(7)
C40 C41 H41 124.9
C42 C41 H41 124.9
C41 C42 C43 108.0(7)
C41 C42 H42 126.0
C43 C42 H42 126.0
C42 C43 N2 106.3(6)
C42 C43 C44 137.2(7)
N2 C43 C44 116.4(7)
C45 C44 C43 119.7(8)
C45 C44 C54 120.4(8)
C43 C44 C54 119.8(7)
C44 C45 C46 122.7(8)
C44 C45 H45 118.6
C46 C45 H45 118.6
C47 C46 C45 116.6(8)
C47 C46 C48 119.8(8)
C45 C46 C48 123.3(7)
C46 C47 N2 121.4(8)
C46 C47 H47 119.3
N2 C47 H47 119.3
C49 C48 C53 117.3(8)
C49 C48 C46 121.8(8)
C53 C48 C46 120.7(8)
C48 C49 C50 120.3(9)
C48 C49 H49 119.8
C50 C49 H49 119.8
C51 C50 C49 121.9(10)
C51 C50 H50 119.0
C49 C50 H50 119.0
C50 C51 C52 119.4(9)
C50 C51 H51 120.3
C52 C51 H51 120.3
C53 C52 C51 119.4(10)
C53 C52 H52 120.3
C51 C52 H52 120.3
C52 C53 C48 120.9(10)
C52 C53 H53 119.5
C48 C53 H53 119.5
C55 C54 C59 116.1(9)
C55 C54 C44 122.7(9)
C59 C54 C44 121.2(9)
C56 C55 C54 122.2(10)
C56 C55 H55 118.9
C54 C55 H55 118.9
C57 C56 C55 121.4(10)
C57 C56 H56 119.3
C55 C56 H56 119.3
C56 C57 C58 117.9(9)
C56 C57 H57 121.0
C58 C57 H57 121.0
C59 C58 C57 121.5(10)
C59 C58 H58 119.3
C57 C58 H58 119.3
C58 C59 C54 120.8(9)
C58 C59 H59 119.6
C54 C59 H59 119.6
O4 C60 H60A 109.5
O4 C60 H60B 109.5
H60A C60 H60B 109.5
O4 C60 H60C 109.5
H60A C60 H60C 109.5
H60B C60 H60C 109.5
O5 C61 H61A 109.5
O5 C61 H61B 109.5
H61A C61 H61B 109.5
O5 C61 H61C 109.5
H61A C61 H61C 109.5
H61B C61 H61C 109.5
O6 C62 H62A 109.5
O6 C62 H62B 109.5
H62A C62 H62B 109.5
O6 C62 H62C 109.5
H62A C62 H62C 109.5
H62B C62 H62C 109.5

loop_
_geom_bond_atom_site_label_1
_geom_bond_atom_site_label_2
_geom_bond_distance
N1 C16 1.375(11)
N1 C9 1.379(11)
N1 C12 1.402(11)
N2 C47 1.372(10)
N2 C40 1.385(10)
N2 C43 1.407(10)
O1 C2 1.363(11)
O1 C29 1.428(12)
O2 C3 1.363(11)
O2 C30 1.368(18)
O3 C4 1.366(12)
O3 C31 1.456(16)
O4 C33 1.376(12)
O4 C60 1.406(13)
O5 C61 1.355(17)
O5 C34 1.376(12)
O6 C35 1.326(11)
O6 C62 1.418(12)
C1 C2 1.362(12)
C1 C6 1.397(13)
C1 H1 0.9300
C2 C3 1.375(14)
C3 C4 1.413(16)
C4 C5 1.361(15)
C5 C6 1.392(14)
C5 H5 0.9300
C6 C7 1.420(13)
C7 C8 1.206(13)
C8 C9 1.428(12)
C9 C10 1.373(13)
C10 C11 1.376(13)
C10 H10 0.9300
C11 C12 1.368(13)
C11 H11 0.9300
C12 C13 1.420(13)
C13 C14 1.387(12)
C13 C23 1.465(13)
C14 C15 1.407(12)
C14 H14 0.9300
C15 C16 1.347(12)
C15 C17 1.488(11)
C16 H16 0.9300
C17 C22 1.352(13)
C17 C18 1.395(14)
C18 C19 1.366(14)
C18 H18 0.9300
C19 C20 1.349(16)
C19 H19 0.9300
C20 C21 1.368(17)
C20 H20 0.9300
C21 C22 1.409(15)
C21 H21 0.9300
C22 H22 0.9300
C23 C28 1.361(14)
C23 C24 1.395(14)
C24 C25 1.407(14)
C24 H24 0.9300
C25 C26 1.359(16)
C25 H25 0.9300
C26 C27 1.357(14)
C26 H26 0.9300
C27 C28 1.339(12)
C27 H27 0.9300
C28 H28 0.9300
C29 H29A 0.9600
C29 H29B 0.9600
C29 H29C 0.9600
C30 H30A 0.9600
C30 H30B 0.9600
C30 H30C 0.9600
C31 H31A 0.9600
C31 H31B 0.9600
C31 H31C 0.9600
C32 C37 1.382(14)
C32 C33 1.387(13)
C32 H32 0.9300
C33 C34 1.380(15)
C34 C35 1.401(13)
C35 C36 1.360(12)
C36 C37 1.403(13)
C36 H36 0.9300
C37 C38 1.437(13)
C38 C39 1.198(12)
C39 C40 1.413(11)
C40 C41 1.362(11)
C41 C42 1.369(11)
C41 H41 0.9300
C42 C43 1.383(11)
C42 H42 0.9300
C43 C44 1.415(12)
C44 C45 1.356(12)
C44 C54 1.486(12)
C45 C46 1.451(12)
C45 H45 0.9300
C46 C47 1.349(12)
C46 C48 1.457(11)
C47 H47 0.9300
C48 C49 1.373(13)
C48 C53 1.409(13)
C49 C50 1.389(13)
C49 H49 0.9300
C50 C51 1.337(14)
C50 H50 0.9300
C51 C52 1.394(15)
C51 H51 0.9300
C52 C53 1.378(13)
C52 H52 0.9300
C53 H53 0.9300
C54 C55 1.369(14)
C54 C59 1.394(14)
C55 C56 1.363(13)
C55 H55 0.9300
C56 C57 1.333(17)
C56 H56 0.9300
C57 C58 1.376(15)
C57 H57 0.9300
C58 C59 1.356(13)
C58 H58 0.9300
C59 H59 0.9300
C60 H60A 0.9600
C60 H60B 0.9600
C60 H60C 0.9600
C61 H61A 0.9600
C61 H61B 0.9600
C61 H61C 0.9600
C62 H62A 0.9600
C62 H62B 0.9600
C62 H62C 0.9600

loop_
_geom_torsion_atom_site_label_1
_geom_torsion_atom_site_label_2
_geom_torsion_atom_site_label_3
_geom_torsion_atom_site_label_4
_geom_torsion
C6 C1 C2 O1 174.7(10)
C6 C1 C2 C3 -7.1(18)
C29 O1 C2 C1 -1.3(17)
C29 O1 C2 C3 -179.5(11)
C30 O2 C3 C2 -99.3(15)
C30 O2 C3 C4 78.5(17)
C1 C2 C3 O2 -175.7(11)
O1 C2 C3 O2 2.6(17)
C1 C2 C3 C4 6.4(19)
O1 C2 C3 C4 -175.3(11)
C31 O3 C4 C5 17(2)
C31 O3 C4 C3 -167.1(14)
O2 C3 C4 C5 178.1(12)
C2 C3 C4 C5 -4(2)
O2 C3 C4 O3 1.6(19)
C2 C3 C4 O3 179.5(12)
O3 C4 C5 C6 178.5(13)
C3 C4 C5 C6 2(2)
C4 C5 C6 C1 -3.0(19)
C4 C5 C6 C7 -175.2(12)
C2 C1 C6 C5 5.2(17)
C2 C1 C6 C7 177.3(11)
C16 N1 C9 C10 -179.5(11)
C12 N1 C9 C10 3.8(13)
C16 N1 C9 C8 -0.7(18)
C12 N1 C9 C8 -177.4(10)
N1 C9 C10 C11 -2.3(14)
C8 C9 C10 C11 179.2(13)
C9 C10 C11 C12 -0.1(14)
C10 C11 C12 N1 2.4(12)
C10 C11 C12 C13 178.6(13)
C16 N1 C12 C11 179.3(10)
C9 N1 C12 C11 -3.9(12)
C16 N1 C12 C13 2.3(15)
C9 N1 C12 C13 179.1(10)
C11 C12 C13 C14 -179.3(12)
N1 C12 C13 C14 -3.5(15)
C11 C12 C13 C23 1(2)
N1 C12 C13 C23 176.4(10)
C12 C13 C14 C15 2.3(17)
C23 C13 C14 C15 -177.6(11)
C13 C14 C15 C16 0.5(17)
C13 C14 C15 C17 -179.0(10)
C14 C15 C16 N1 -2.0(15)
C17 C15 C16 N1 177.6(9)
C9 N1 C16 C15 -175.7(11)
C12 N1 C16 C15 0.6(16)
C16 C15 C17 C22 26.2(13)
C14 C15 C17 C22 -154.3(10)
C16 C15 C17 C18 -149.0(10)
C14 C15 C17 C18 30.5(13)
C22 C17 C18 C19 0.5(15)
C15 C17 C18 C19 175.8(10)
C17 C18 C19 C20 -1.1(18)
C18 C19 C20 C21 1.8(18)
C19 C20 C21 C22 -2.1(18)
C18 C17 C22 C21 -0.8(15)
C15 C17 C22 C21 -176.1(10)
C20 C21 C22 C17 1.6(18)
C14 C13 C23 C28 34.0(16)
C12 C13 C23 C28 -146.0(11)
C14 C13 C23 C24 -143.7(11)
C12 C13 C23 C24 36.4(17)
C28 C23 C24 C25 -1.4(15)
C13 C23 C24 C25 176.4(10)
C23 C24 C25 C26 1.1(16)
C24 C25 C26 C27 0.6(17)
C25 C26 C27 C28 -1.9(15)
C26 C27 C28 C23 1.6(16)
C24 C23 C28 C27 0.1(16)
C13 C23 C28 C27 -177.7(10)
C60 O4 C33 C34 176.3(13)
C60 O4 C33 C32 -2.4(19)
C37 C32 C33 O4 178.9(12)
C37 C32 C33 C34 0.3(18)
C61 O5 C34 C33 -101.1(14)
C61 O5 C34 C35 85.9(15)
O4 C33 C34 O5 7.0(18)
C32 C33 C34 O5 -174.3(11)
O4 C33 C34 C35 180.0(10)
C32 C33 C34 C35 -1.3(19)
C62 O6 C35 C36 3.1(17)
C62 O6 C35 C34 -175.9(11)
O5 C34 C35 O6 -6.5(16)
C33 C34 C35 O6 -179.4(11)
O5 C34 C35 C36 174.5(11)
C33 C34 C35 C36 1.6(18)
O6 C35 C36 C37 -179.7(11)
C34 C35 C36 C37 -0.8(17)
C33 C32 C37 C36 0.5(17)
C33 C32 C37 C38 177.9(11)
C35 C36 C37 C32 -0.3(18)
C35 C36 C37 C38 -177.8(10)
C47 N2 C40 C41 177.8(9)
C43 N2 C40 C41 -0.6(11)
C47 N2 C40 C39 -0.8(15)
C43 N2 C40 C39 -179.2(9)
C38 C39 C40 C41 -163(6)
C38 C39 C40 N2 15(7)
N2 C40 C41 C42 1.1(12)
C39 C40 C41 C42 179.4(12)
C40 C41 C42 C43 -1.2(12)
C41 C42 C43 N2 0.8(11)
C41 C42 C43 C44 -177.5(13)
C47 N2 C43 C42 -178.6(9)
C40 N2 C43 C42 -0.1(11)
C47 N2 C43 C44 0.0(14)
C40 N2 C43 C44 178.5(9)
C42 C43 C44 C45 175.4(12)
N2 C43 C44 C45 -2.7(16)
C42 C43 C44 C54 -3(2)
N2 C43 C44 C54 179.2(9)
C43 C44 C45 C46 3.0(19)
C54 C44 C45 C46 -178.9(11)
C44 C45 C46 C47 -0.5(18)
C44 C45 C46 C48 173.1(11)
C45 C46 C47 N2 -2.3(16)
C48 C46 C47 N2 -176.1(9)
C40 N2 C47 C46 -175.7(10)
C43 N2 C47 C46 2.6(15)
C47 C46 C48 C49 147.0(11)
C45 C46 C48 C49 -26.4(16)
C47 C46 C48 C53 -37.3(15)
C45 C46 C48 C53 149.3(11)
C53 C48 C49 C50 8.0(16)
C46 C48 C49 C50 -176.2(11)
C48 C49 C50 C51 -2(2)
C49 C50 C51 C52 -1(2)
C50 C51 C52 C53 -0.8(19)
C51 C52 C53 C48 6.8(18)
C49 C48 C53 C52 -10.2(16)
C46 C48 C53 C52 173.9(11)
C45 C44 C54 C55 144.1(11)
C43 C44 C54 C55 -37.8(16)
C45 C44 C54 C59 -35.5(17)
C43 C44 C54 C59 142.6(10)
C59 C54 C55 C56 3.1(16)
C44 C54 C55 C56 -176.5(10)
C54 C55 C56 C57 -0.3(19)
C55 C56 C57 C58 -2.9(19)
C56 C57 C58 C59 3.1(18)
C57 C58 C59 C54 -0.2(17)
C55 C54 C59 C58 -2.8(15)
C44 C54 C59 C58 176.8(10)
